data_2212075
loop_
_publ_author_name
'Zeller, Matthias'
'Hunter, Allen D.'

_publ_section_title
;
 Bis(dimethylphosphorylmethyl)durene
;
_journal_coeditor_code BX2035
_journal_issue 2
_journal_name_full 'Acta Crystallographica Section E'
_journal_page_first o802
_journal_page_last o803
_journal_paper_doi 10.1107/S160053680700236X
_journal_volume 63
_journal_year 2007
_chemical_formula_iupac 'C16 H28 O6 P2'
_chemical_formula_moiety 'C16 H28 O6 P2'
_chemical_formula_sum 'C16 H28 O6 P2'
_chemical_formula_weight 378.32
_chemical_name_common
;
Bis(dimethylphosphorylmethylene)durene
;
_chemical_name_systematic
;
tetramethyl (2,3,5,6-tetramethyl-p-phenylenedimethylene)bisphosphonate
;
_space_group_IT_number 14
_symmetry_cell_setting monoclinic
_symmetry_space_group_name_Hall '-P 2ybc'
_symmetry_space_group_name_H-M 'P 1 21/c 1'
_atom_sites_solution_hydrogens geom
_atom_sites_solution_primary direct
_atom_sites_solution_secondary difmap
_audit_creation_method SHELXL-97
_cell_angle_alpha 90.00
_cell_angle_beta 105.7920(10)
_cell_angle_gamma 90.00
_cell_formula_units_Z 2
_cell_length_a 5.8561(4)
_cell_length_b 19.6347(14)
_cell_length_c 8.2554(6)
_cell_measurement_reflns_used 5362
_cell_measurement_temperature 100(2)
_cell_measurement_theta_max 28.2955
_cell_measurement_theta_min 2.736
_cell_volume 913.40(11)
_computing_cell_refinement 'SAINT-Plus (Bruker, 2003)'
_computing_data_collection 'SMART (Bruker, 2002)'
_computing_data_reduction SAINT-Plus
_computing_molecular_graphics SHELXTL
_computing_publication_material SHELXTL
_computing_structure_refinement SHELXTL
_computing_structure_solution 'SHELXTL (Bruker, 2003)'
_diffrn_ambient_temperature 100(2)
_diffrn_measured_fraction_theta_full 0.997
_diffrn_measured_fraction_theta_max 0.997
_diffrn_measurement_device_type 'Bruker SMART APEX CCD'
_diffrn_measurement_method \w
_diffrn_radiation_monochromator graphite
_diffrn_radiation_source 'fine-focus sealed tube'
_diffrn_radiation_type MoK\a
_diffrn_radiation_wavelength 0.71073
_diffrn_reflns_av_R_equivalents 0.0311
_diffrn_reflns_av_sigmaI/netI 0.0351
_diffrn_reflns_limit_h_max 7
_diffrn_reflns_limit_h_min -7
_diffrn_reflns_limit_k_max 25
_diffrn_reflns_limit_k_min -26
_diffrn_reflns_limit_l_max 10
_diffrn_reflns_limit_l_min -11
_diffrn_reflns_number 8742
_diffrn_reflns_theta_full 28.28
_diffrn_reflns_theta_max 28.28
_diffrn_reflns_theta_min 2.07
_diffrn_standards_decay_% 0
_diffrn_standards_number 0
_exptl_absorpt_coefficient_mu 0.266
_exptl_absorpt_correction_T_max 0.99
_exptl_absorpt_correction_T_min 0.81
_exptl_absorpt_correction_type multi-scan
_exptl_absorpt_process_details '(SADABS in SAINT-Plus; Bruker, 2003)'
_exptl_crystal_colour colourless
_exptl_crystal_density_diffrn 1.376
_exptl_crystal_density_method 'not measured'
_exptl_crystal_description plate
_exptl_crystal_F_000 404
_exptl_crystal_size_max 0.42
_exptl_crystal_size_mid 0.26
_exptl_crystal_size_min 0.05
_refine_diff_density_max 0.534
_refine_diff_density_min -0.314
_refine_ls_extinction_method none
_refine_ls_goodness_of_fit_ref 1.070
_refine_ls_hydrogen_treatment constr
_refine_ls_matrix_type full
_refine_ls_number_parameters 113
_refine_ls_number_reflns 2258
_refine_ls_number_restraints 0
_refine_ls_restrained_S_all 1.070
_refine_ls_R_factor_all 0.0499
_refine_ls_R_factor_gt 0.0412
_refine_ls_shift/su_max 0.000
_refine_ls_shift/su_mean 0.000
_refine_ls_structure_factor_coef Fsqd
_refine_ls_weighting_details 'calc w=1/[\s^2^(Fo^2^)+(0.0516P)^2^+0.5709P] where P=(Fo^2^+2Fc^2^)/3'
_refine_ls_weighting_scheme calc
_refine_ls_wR_factor_gt 0.1051
_refine_ls_wR_factor_ref 0.1102
_reflns_number_gt 1910
_reflns_number_total 2258
_reflns_threshold_expression I>2\s(I)
_cod_data_source_file bx2035.cif
_cod_data_source_block I
_cod_original_sg_symbol_H-M 'P 21/c'
_cod_database_code 2212075
_cod_database_fobs_code 2212075

loop_
_symmetry_equiv_pos_as_xyz
'x, y, z'
'-x, y+1/2, -z+1/2'
'-x, -y, -z'
'x, -y-1/2, z-1/2'

loop_
_atom_site_type_symbol
_atom_site_label
_atom_site_fract_x
_atom_site_fract_y
_atom_site_fract_z
_atom_site_U_iso_or_equiv
_atom_site_adp_type
_atom_site_calc_flag
_atom_site_refinement_flags
_atom_site_occupancy
P P1 0.50620(7) 0.34138(2) 0.81296(5) 0.01878(14) Uani d . 1
O O3 0.5928(2) 0.40134(6) 0.94390(15) 0.0241(3) Uani d . 1
O O2 0.6422(2) 0.27515(6) 0.89694(16) 0.0244(3) Uani d . 1
O O1 0.2500(2) 0.32859(7) 0.76660(17) 0.0273(3) Uani d . 1
C C2 0.7179(3) 0.49022(9) 0.62184(19) 0.0182(3) Uani d . 1
C C6 0.6299(3) 0.36483(9) 0.6442(2) 0.0192(3) Uani d . 1
H H6A 0.8050 0.3626 0.6860 0.023 Uiso calc R 1
H H6B 0.5795 0.3308 0.5530 0.023 Uiso calc R 1
C C3 0.6571(3) 0.55479(9) 0.5504(2) 0.0184(3) Uani d . 1
C C4 0.9532(3) 0.48101(9) 0.7527(2) 0.0242(4) Uani d . 1
H H4A 1.0820 0.4821 0.6979 0.036 Uiso calc R 1
H H4B 0.9545 0.4371 0.8094 0.036 Uiso calc R 1
H H4C 0.9756 0.5179 0.8357 0.036 Uiso calc R 1
C C5 0.8308(3) 0.61289(9) 0.6059(2) 0.0243(4) Uani d . 1
H H5A 0.7549 0.6558 0.5593 0.036 Uiso calc R 1
H H5B 0.9709 0.6050 0.5651 0.036 Uiso calc R 1
H H5C 0.8789 0.6155 0.7291 0.036 Uiso calc R 1
C C1 0.5607(3) 0.43519(8) 0.5704(2) 0.0177(3) Uani d . 1
C C7 0.8926(3) 0.27751(10) 0.9854(3) 0.0301(4) Uani d . 1
H H7A 0.9845 0.2883 0.9056 0.045 Uiso calc R 1
H H7B 0.9427 0.2332 1.0375 0.045 Uiso calc R 1
H H7C 0.9199 0.3127 1.0728 0.045 Uiso calc R 1
C C8 0.4968(3) 0.40612(11) 1.0874(2) 0.0310(4) Uani d . 1
H H8A 0.3230 0.4052 1.0488 0.047 Uiso calc R 1
H H8B 0.5490 0.4488 1.1476 0.047 Uiso calc R 1
H H8C 0.5531 0.3675 1.1631 0.047 Uiso calc R 1

loop_
_atom_site_aniso_label
_atom_site_aniso_U_11
_atom_site_aniso_U_22
_atom_site_aniso_U_33
_atom_site_aniso_U_12
_atom_site_aniso_U_13
_atom_site_aniso_U_23
P1 0.0146(2) 0.0209(2) 0.0211(2) -0.00021(15) 0.00520(16) 0.00167(16)
O3 0.0246(6) 0.0271(6) 0.0233(6) -0.0024(5) 0.0111(5) -0.0035(5)
O2 0.0185(6) 0.0238(6) 0.0297(6) -0.0005(5) 0.0047(5) 0.0063(5)
O1 0.0165(6) 0.0346(7) 0.0303(7) -0.0020(5) 0.0056(5) 0.0025(5)
C2 0.0136(7) 0.0256(8) 0.0157(7) 0.0004(6) 0.0047(6) 0.0004(6)
C6 0.0172(8) 0.0215(8) 0.0194(8) 0.0017(6) 0.0058(6) 0.0005(6)
C3 0.0162(7) 0.0229(8) 0.0166(7) -0.0019(6) 0.0054(6) -0.0016(6)
C4 0.0162(8) 0.0258(9) 0.0271(9) -0.0005(6) 0.0000(6) 0.0021(7)
C5 0.0216(8) 0.0264(9) 0.0225(8) -0.0047(7) 0.0020(7) -0.0001(7)
C1 0.0164(7) 0.0217(8) 0.0163(7) 0.0013(6) 0.0064(6) -0.0001(6)
C7 0.0185(9) 0.0329(10) 0.0361(10) 0.0036(7) 0.0029(7) 0.0081(8)
C8 0.0259(9) 0.0456(12) 0.0240(9) 0.0003(8) 0.0109(7) -0.0050(8)

loop_
_atom_type_symbol
_atom_type_description
_atom_type_scat_dispersion_real
_atom_type_scat_dispersion_imag
_atom_type_scat_source
C C 0.0033 0.0016 'International Tables Vol C Tables 4.2.6.8 and 6.1.1.4'
H H 0.0000 0.0000 'International Tables Vol C Tables 4.2.6.8 and 6.1.1.4'
O O 0.0106 0.0060 'International Tables Vol C Tables 4.2.6.8 and 6.1.1.4'
P P 0.1023 0.0942 'International Tables Vol C Tables 4.2.6.8 and 6.1.1.4'

loop_
_geom_angle_atom_site_label_1
_geom_angle_atom_site_label_2
_geom_angle_atom_site_label_3
_geom_angle_site_symmetry_1
_geom_angle_site_symmetry_3
_geom_angle
O1 P1 O2 . . 109.31(7)
O1 P1 O3 . . 114.84(7)
O2 P1 O3 . . 106.38(7)
O1 P1 C6 . . 116.21(8)
O2 P1 C6 . . 106.82(7)
O3 P1 C6 . . 102.52(7)
C8 O3 P1 . . 118.89(12)
C7 O2 P1 . . 120.90(11)
C3 C2 C1 . . 119.77(14)
C3 C2 C4 . . 119.08(15)
C1 C2 C4 . . 121.15(15)
C1 C6 P1 . . 115.11(11)
C1 C6 H6A . . 108.5
P1 C6 H6A . . 108.5
C1 C6 H6B . . 108.5
P1 C6 H6B . . 108.5
H6A C6 H6B . . 107.5
C2 C3 C1 . 3_666 120.22(15)
C2 C3 C5 . . 118.77(14)
C1 C3 C5 3_666 . 121.01(15)
C2 C4 H4A . . 109.5
C2 C4 H4B . . 109.5
H4A C4 H4B . . 109.5
C2 C4 H4C . . 109.5
H4A C4 H4C . . 109.5
H4B C4 H4C . . 109.5
C3 C5 H5A . . 109.5
C3 C5 H5B . . 109.5
H5A C5 H5B . . 109.5
C3 C5 H5C . . 109.5
H5A C5 H5C . . 109.5
H5B C5 H5C . . 109.5
C3 C1 C2 3_666 . 120.00(15)
C3 C1 C6 3_666 . 120.27(15)
C2 C1 C6 . . 119.72(14)
O2 C7 H7A . . 109.5
O2 C7 H7B . . 109.5
H7A C7 H7B . . 109.5
O2 C7 H7C . . 109.5
H7A C7 H7C . . 109.5
H7B C7 H7C . . 109.5
O3 C8 H8A . . 109.5
O3 C8 H8B . . 109.5
H8A C8 H8B . . 109.5
O3 C8 H8C . . 109.5
H8A C8 H8C . . 109.5
H8B C8 H8C . . 109.5

loop_
_geom_bond_atom_site_label_1
_geom_bond_atom_site_label_2
_geom_bond_site_symmetry_2
_geom_bond_distance
P1 O1 . 1.4657(13)
P1 O2 . 1.5829(13)
P1 O3 . 1.5853(13)
P1 C6 . 1.7959(17)
O3 C8 . 1.446(2)
O2 C7 . 1.450(2)
C2 C3 . 1.403(2)
C2 C1 . 1.408(2)
C2 C4 . 1.513(2)
C6 C1 . 1.520(2)
C6 H6A . 0.9900
C6 H6B . 0.9900
C3 C1 3_666 1.403(2)
C3 C5 . 1.514(2)
C4 H4A . 0.9800
C4 H4B . 0.9800
C4 H4C . 0.9800
C5 H5A . 0.9800
C5 H5B . 0.9800
C5 H5C . 0.9800
C1 C3 3_666 1.403(2)
C7 H7A . 0.9800
C7 H7B . 0.9800
C7 H7C . 0.9800
C8 H8A . 0.9800
C8 H8B . 0.9800
C8 H8C . 0.9800

loop_
_geom_hbond_atom_site_label_D
_geom_hbond_atom_site_label_H
_geom_hbond_atom_site_label_A
_geom_hbond_site_symmetry_A
_geom_hbond_distance_DH
_geom_hbond_distance_HA
_geom_hbond_distance_DA
_geom_hbond_angle_DHA
C7 H7C O3 . 0.98 2.59 2.964(2) 102.5
C7 H7B O1 4_666 0.98 2.54 3.386(2) 145.0
C6 H6B O2 4_565 0.99 2.53 3.436(2) 152.8
C6 H6A O1 1_655 0.99 2.60 3.566(2) 166.7
C7 H7A O1 1_655 0.98 2.31 3.272(2) 167.1
